data_4326406
loop_
_publ_author_name
'Guang-Ning Liu'
'Guo-Cong Guo'
'Ming-Jian Zhang'
'Jin-Shuang Guo'
'Hui-Yi Zeng'
'Jin-Shun Huang'

_publ_contact_author_address
; 
State Key Laboratory of Structural Chemistry 
Fujian Institute of Research on the Structure of Matter, 
Chinese Academy of Sciences 
Fuzhou, Fujian 350002 
P. R. China
;
_publ_contact_author_email gcguo@fjirsm.ac.cn
_publ_contact_author_name 'Prof. Guo-Cong Guo'
_publ_section_title
;
 Different Effects of a Cotemplate and
 [(Transition-Metal)(1,10-Phenanthroline)m]2+ (m= 1-3) Complex Cations on
 the Self-assembly of a Series of Hybrid Selenidostannates Showing
 Combined Optical Properties of Organic and Inorganic Components
;
_journal_name_full 'Inorganic Chemistry'
_journal_page_first 9660
_journal_page_last 9669
_journal_paper_doi 10.1021/ic201413h
_journal_volume 50
_journal_year 2011
_chemical_formula_moiety 'C36 H26.50 Fe N6 O1.25 Se7 Sn3'
_chemical_formula_sum 'C36 H26.5 Fe N6 O1.25 Se7 Sn3'
_chemical_formula_weight 1527.77
_chemical_name_systematic 'C36 H26.50 Fe N6 O1.25 Se7 Sn3'
_space_group_IT_number 167
_symmetry_cell_setting trigonal
_symmetry_space_group_name_Hall '-R 3 2"c'
_symmetry_space_group_name_H-M 'R -3 c :H'
_atom_sites_solution_hydrogens geom
_atom_sites_solution_primary direct
_atom_sites_solution_secondary difmap
_audit_creation_method SHELXL-97
_cell_angle_alpha 90.00
_cell_angle_beta 90.00
_cell_angle_gamma 120.00
_cell_formula_units_Z 12
_cell_length_a 13.9483(3)
_cell_length_b 13.9483(3)
_cell_length_c 75.476(3)
_cell_measurement_reflns_used 10902
_cell_measurement_temperature 293(2)
_cell_measurement_theta_max 27.4817
_cell_measurement_theta_min 2.1594
_cell_volume 12716.9(6)
_computing_cell_refinement 'CrystalClear (Rigaku Corp., 2002)'
_computing_data_collection 'CrystalClear (Rigaku Corp., 2002)'
_computing_data_reduction 'CrystalClear (Rigaku Corp., 2002)'
_computing_publication_material 'Siemens SHELXTL^TM^ 5'
_computing_structure_refinement 'Siemens SHELXTL^TM^ 5'
_computing_structure_solution 'Siemens SHELXTL^TM^ 5'
_diffrn_ambient_temperature 293(2)
_diffrn_detector_area_resol_mean 13.6612
_diffrn_measured_fraction_theta_full 0.993
_diffrn_measured_fraction_theta_max 0.993
_diffrn_measurement_device_type 'Rigaku Mercury CCD'
_diffrn_measurement_method CCD_Profile_fitting
_diffrn_radiation_monochromator graphite
_diffrn_radiation_source 'fine-focus sealed tube'
_diffrn_radiation_type MoK\a
_diffrn_radiation_wavelength 0.71073
_diffrn_reflns_av_R_equivalents 0.1027
_diffrn_reflns_av_sigmaI/netI 0.0471
_diffrn_reflns_limit_h_max 16
_diffrn_reflns_limit_h_min -16
_diffrn_reflns_limit_k_max 16
_diffrn_reflns_limit_k_min -16
_diffrn_reflns_limit_l_max 91
_diffrn_reflns_limit_l_min -89
_diffrn_reflns_number 29156
_diffrn_reflns_theta_full 25.50
_diffrn_reflns_theta_max 25.50
_diffrn_reflns_theta_min 2.92
_exptl_absorpt_coefficient_mu 8.132
_exptl_absorpt_correction_T_max 1.0000
_exptl_absorpt_correction_T_min 0.5113
_exptl_absorpt_correction_type multi-scan
_exptl_absorpt_process_details 'Sphere (Rigaku CrystalClear)'
_exptl_crystal_colour dark-red
_exptl_crystal_density_diffrn 2.394
_exptl_crystal_description Block
_exptl_crystal_F_000 8502
_exptl_crystal_size_max 0.30
_exptl_crystal_size_mid 0.30
_exptl_crystal_size_min 0.20
_refine_diff_density_max 1.818
_refine_diff_density_min -1.191
_refine_diff_density_rms 0.202
_refine_ls_extinction_coef 0.000133(5)
_refine_ls_extinction_expression Fc^*^=kFc[1+0.001xFc^2^\l^3^/sin(2\q)]^-1/4^
_refine_ls_extinction_method SHELXL
_refine_ls_goodness_of_fit_ref 1.017
_refine_ls_hydrogen_treatment constr
_refine_ls_matrix_type full
_refine_ls_number_parameters 168
_refine_ls_number_reflns 2623
_refine_ls_number_restraints 6
_refine_ls_restrained_S_all 1.019
_refine_ls_R_factor_all 0.0420
_refine_ls_R_factor_gt 0.0364
_refine_ls_shift/su_max 0.002
_refine_ls_shift/su_mean 0.000
_refine_ls_structure_factor_coef Fsqd
_refine_ls_weighting_details 'calc w=1/[\s^2^(Fo^2^)+(0.0420P)^2^+0.0000P] where P=(Fo^2^+2Fc^2^)/3'
_refine_ls_weighting_scheme calc
_refine_ls_wR_factor_gt 0.0877
_refine_ls_wR_factor_ref 0.0894
_reflns_number_gt 2041
_reflns_number_total 2623
_reflns_threshold_expression >2sigma(I)
_cod_data_source_file ic201413h_si_002_6.cif
_cod_data_source_block compound_5
_cod_original_sg_symbol_H-M 'R -3 c'
_cod_original_formula_sum 'C36 H26.50 Fe N6 O1.25 Se7 Sn3'
_cod_database_code 4326406

loop_
_symmetry_equiv_pos_as_xyz
'x, y, z'
'-y, x-y, z'
'-x+y, -x, z'
'y, x, -z+1/2'
'x-y, -y, -z+1/2'
'-x, -x+y, -z+1/2'
'x+2/3, y+1/3, z+1/3'
'-y+2/3, x-y+1/3, z+1/3'
'-x+y+2/3, -x+1/3, z+1/3'
'y+2/3, x+1/3, -z+5/6'
'x-y+2/3, -y+1/3, -z+5/6'
'-x+2/3, -x+y+1/3, -z+5/6'
'x+1/3, y+2/3, z+2/3'
'-y+1/3, x-y+2/3, z+2/3'
'-x+y+1/3, -x+2/3, z+2/3'
'y+1/3, x+2/3, -z+7/6'
'x-y+1/3, -y+2/3, -z+7/6'
'-x+1/3, -x+y+2/3, -z+7/6'
'-x, -y, -z'
'y, -x+y, -z'
'x-y, x, -z'
'-y, -x, z-1/2'
'-x+y, y, z-1/2'
'x, x-y, z-1/2'
'-x+2/3, -y+1/3, -z+1/3'
'y+2/3, -x+y+1/3, -z+1/3'
'x-y+2/3, x+1/3, -z+1/3'
'-y+2/3, -x+1/3, z-1/6'
'-x+y+2/3, y+1/3, z-1/6'
'x+2/3, x-y+1/3, z-1/6'
'-x+1/3, -y+2/3, -z+2/3'
'y+1/3, -x+y+2/3, -z+2/3'
'x-y+1/3, x+2/3, -z+2/3'
'-y+1/3, -x+2/3, z+1/6'
'-x+y+1/3, y+2/3, z+1/6'
'x+1/3, x-y+2/3, z+1/6'

loop_
_atom_site_label
_atom_site_type_symbol
_atom_site_fract_x
_atom_site_fract_y
_atom_site_fract_z
_atom_site_U_iso_or_equiv
_atom_site_adp_type
_atom_site_occupancy
_atom_site_symmetry_multiplicity
_atom_site_calc_flag
_atom_site_refinement_flags
Sn1 Sn 0.085794(15) 0.904082(15) 0.083821(3) 0.02003(6) Uani 1 1 d .
Se1 Se 0.20649(3) 1.09783(2) 0.096921(5) 0.02943(9) Uani 1 1 d .
Se2 Se 0.0000 1.0000 0.060849(7) 0.01756(12) Uani 1 3 d S
Se3 Se 0.15180(2) 0.83194(3) 0.058903(5) 0.02810(9) Uani 1 1 d .
Fe1 Fe 0.0000 1.0000 0.185205(10) 0.01650(17) Uani 1 3 d S
N1 N 0.05263(19) 0.91647(19) 0.19945(3) 0.0192(7) Uani 1 1 d .
N2 N 0.12981(19) 1.03386(19) 0.17048(3) 0.0209(7) Uani 1 1 d .
C1 C 0.0135(2) 0.8585(2) 0.21406(4) 0.0269(9) Uani 1 1 d .
H1A H -0.0491 0.8546 0.2191 0.032 Uiso 1 1 calc R
C2 C 0.0602(3) 0.8022(3) 0.22242(5) 0.0348(10) Uani 1 1 d .
H2A H 0.0292 0.7627 0.2328 0.042 Uiso 1 1 calc R
C3 C 0.1523(3) 0.8058(3) 0.21522(5) 0.0357(10) Uani 1 1 d .
H3A H 0.1847 0.7691 0.2206 0.043 Uiso 1 1 calc R
C4 C 0.1960(2) 0.8655(2) 0.19964(5) 0.0279(9) Uani 1 1 d .
C5 C 0.2892(2) 0.8714(3) 0.19024(5) 0.0363(10) Uani 1 1 d .
H5A H 0.3262 0.8376 0.1951 0.044 Uiso 1 1 calc R
C6 C 0.3233(2) 0.9249(3) 0.17462(5) 0.0388(10) Uani 1 1 d .
H6A H 0.3808 0.9238 0.1686 0.047 Uiso 1 1 calc R
C7 C 0.2730(2) 0.9835(3) 0.16714(5) 0.0298(10) Uani 1 1 d .
C8 C 0.3032(3) 1.0404(3) 0.15118(5) 0.0409(11) Uani 1 1 d .
H8A H 0.3592 1.0411 0.1444 0.049 Uiso 1 1 calc R
C9 C 0.2516(3) 1.0949(3) 0.14539(5) 0.0379(11) Uani 1 1 d .
H9A H 0.2730 1.1344 0.1348 0.045 Uiso 1 1 calc R
C10 C 0.1653(3) 1.0910(3) 0.15560(5) 0.0321(10) Uani 1 1 d .
H10A H 0.1317 1.1303 0.1517 0.039 Uiso 1 1 calc R
C11 C 0.1841(2) 0.9814(2) 0.17623(4) 0.0227(9) Uani 1 1 d .
C12 C 0.1440(2) 0.9198(2) 0.19242(4) 0.0206(8) Uani 1 1 d .
O1W O 0.0000 1.0000 0.2500 0.072(3) Uani 1 6 d S
O2W O -0.2051(5) 0.7949(5) 0.2500 0.055(2) Uani 0.50 2 d SPU

loop_
_atom_site_aniso_label
_atom_site_aniso_U_11
_atom_site_aniso_U_22
_atom_site_aniso_U_33
_atom_site_aniso_U_23
_atom_site_aniso_U_13
_atom_site_aniso_U_12
Sn1 0.01665(8) 0.01639(8) 0.02974(12) 0.00094(8) 0.00211(8) 0.01027(6)
Se1 0.03157(14) 0.02443(14) 0.0352(2) -0.00720(13) -0.01642(14) 0.01618(11)
Se2 0.01611(15) 0.01611(15) 0.0205(3) 0.000 0.000 0.00805(7)
Se3 0.03529(13) 0.03737(14) 0.02498(18) -0.00073(12) -0.00316(13) 0.02817(10)
Fe1 0.0175(2) 0.0175(2) 0.0144(4) 0.000 0.000 0.00877(11)
N1 0.0220(10) 0.0203(10) 0.0147(13) -0.0008(9) 0.0001(10) 0.0101(8)
N2 0.0206(10) 0.0241(11) 0.0149(13) 0.0020(10) 0.0016(10) 0.0088(9)
C1 0.0288(14) 0.0237(14) 0.0261(19) 0.0029(13) 0.0053(13) 0.0115(11)
C2 0.0456(16) 0.0385(16) 0.026(2) 0.0085(14) 0.0013(15) 0.0250(13)
C3 0.0455(16) 0.0334(15) 0.034(2) 0.0017(14) -0.0137(15) 0.0242(13)
C4 0.0250(13) 0.0234(14) 0.035(2) -0.0075(13) -0.0099(14) 0.0117(11)
C5 0.0237(13) 0.0352(15) 0.055(2) -0.0085(15) -0.0084(15) 0.0183(11)
C6 0.0195(13) 0.0521(18) 0.049(2) -0.0119(17) -0.0003(15) 0.0209(12)
C7 0.0168(13) 0.0358(16) 0.0304(19) -0.0060(14) 0.0025(13) 0.0083(12)
C8 0.0253(15) 0.0518(19) 0.041(2) -0.0040(17) 0.0108(15) 0.0161(14)
C9 0.0279(16) 0.054(2) 0.0208(18) 0.0065(16) 0.0118(14) 0.0120(15)
C10 0.0285(14) 0.0400(17) 0.0268(19) 0.0034(14) 0.0000(14) 0.0163(12)
C11 0.0164(12) 0.0234(14) 0.0244(18) -0.0039(12) -0.0014(13) 0.0069(11)
C12 0.0180(12) 0.0184(13) 0.0239(17) -0.0044(12) -0.0025(13) 0.0079(10)
O1W 0.066(3) 0.066(3) 0.082(6) 0.000 0.000 0.0331(17)
O2W 0.0408(18) 0.0408(18) 0.084(5) 0.0137(19) -0.0137(19) 0.022(2)

loop_
_atom_type_symbol
_atom_type_description
_atom_type_scat_dispersion_real
_atom_type_scat_dispersion_imag
_atom_type_scat_source
C C 0.0033 0.0016 'International Tables Vol C Tables 4.2.6.8 and 6.1.1.4'
H H 0.0000 0.0000 'International Tables Vol C Tables 4.2.6.8 and 6.1.1.4'
N N 0.0061 0.0033 'International Tables Vol C Tables 4.2.6.8 and 6.1.1.4'
O O 0.0106 0.0060 'International Tables Vol C Tables 4.2.6.8 and 6.1.1.4'
Fe Fe 0.3463 0.8444 'International Tables Vol C Tables 4.2.6.8 and 6.1.1.4'
Se Se -0.0929 2.2259 'International Tables Vol C Tables 4.2.6.8 and 6.1.1.4'
Sn Sn -0.6537 1.4246 'International Tables Vol C Tables 4.2.6.8 and 6.1.1.4'

loop_
_geom_angle_atom_site_label_1
_geom_angle_atom_site_label_2
_geom_angle_atom_site_label_3
_geom_angle
_geom_angle_site_symmetry_1
_geom_angle_site_symmetry_3
Se3 Sn1 Se1 122.570(12) . 3_465
Se3 Sn1 Se1 122.120(12) . .
Se1 Sn1 Se1 115.256(17) 3_465 .
Se3 Sn1 Se3 90.579(13) . 16_454
Se1 Sn1 Se3 91.194(12) 3_465 16_454
Se1 Sn1 Se3 90.559(12) . 16_454
Se3 Sn1 Se2 93.300(14) . .
Se1 Sn1 Se2 87.117(11) 3_465 .
Se1 Sn1 Se2 86.982(11) . .
Se3 Sn1 Se2 176.093(15) 16_454 .
Sn1 Se1 Sn1 96.022(15) 2_675 .
Sn1 Se2 Sn1 85.644(14) 2_675 3_465
Sn1 Se2 Sn1 85.644(14) 2_675 .
Sn1 Se2 Sn1 85.644(14) 3_465 .
Sn1 Se3 Sn1 89.390(13) . 16_454
N2 Fe1 N2 91.30(11) . 3_465
N2 Fe1 N2 91.30(11) . 2_675
N2 Fe1 N2 91.30(11) 3_465 2_675
N2 Fe1 N1 92.69(9) . 2_675
N2 Fe1 N1 173.22(10) 3_465 2_675
N2 Fe1 N1 83.13(11) 2_675 2_675
N2 Fe1 N1 83.13(11) . .
N2 Fe1 N1 92.69(9) 3_465 .
N2 Fe1 N1 173.22(10) 2_675 .
N1 Fe1 N1 93.23(11) 2_675 .
N2 Fe1 N1 173.22(10) . 3_465
N2 Fe1 N1 83.13(11) 3_465 3_465
N2 Fe1 N1 92.69(9) 2_675 3_465
N1 Fe1 N1 93.23(11) 2_675 3_465
N1 Fe1 N1 93.23(11) . 3_465
C1 N1 C12 116.2(3) . .
C1 N1 Fe1 131.1(2) . .
C12 N1 Fe1 112.7(2) . .
C10 N2 C11 117.0(3) . .
C10 N2 Fe1 130.3(3) . .
C11 N2 Fe1 112.51(19) . .
N1 C1 C2 123.9(3) . .
N1 C1 H1A 118.0 . .
C2 C1 H1A 118.0 . .
C3 C2 C1 119.5(3) . .
C3 C2 H2A 120.3 . .
C1 C2 H2A 120.3 . .
C2 C3 C4 118.6(4) . .
C2 C3 H3A 120.7 . .
C4 C3 H3A 120.7 . .
C3 C4 C12 117.6(3) . .
C3 C4 C5 124.1(4) . .
C12 C4 C5 118.3(3) . .
C6 C5 C4 121.2(4) . .
C6 C5 H5A 119.4 . .
C4 C5 H5A 119.4 . .
C5 C6 C7 121.5(3) . .
C5 C6 H6A 119.3 . .
C7 C6 H6A 119.3 . .
C8 C7 C11 116.7(3) . .
C8 C7 C6 125.0(3) . .
C11 C7 C6 118.3(3) . .
C9 C8 C7 120.5(3) . .
C9 C8 H8A 119.8 . .
C7 C8 H8A 119.8 . .
C8 C9 C10 119.0(3) . .
C8 C9 H9A 120.5 . .
C10 C9 H9A 120.5 . .
N2 C10 C9 123.0(4) . .
N2 C10 H10A 118.5 . .
C9 C10 H10A 118.5 . .
N2 C11 C7 123.8(3) . .
N2 C11 C12 116.0(3) . .
C7 C11 C12 120.2(3) . .
N1 C12 C4 124.2(3) . .
N1 C12 C11 115.4(3) . .
C4 C12 C11 120.3(3) . .

loop_
_geom_bond_atom_site_label_1
_geom_bond_atom_site_label_2
_geom_bond_distance
_geom_bond_site_symmetry_2
Sn1 Se3 2.5147(4) .
Sn1 Se1 2.5553(4) 3_465
Sn1 Se1 2.5623(3) .
Sn1 Se3 2.6915(4) 16_454
Sn1 Se2 2.7981(4) .
Se1 Sn1 2.5553(4) 2_675
Se2 Sn1 2.7981(4) 2_675
Se2 Sn1 2.7981(4) 3_465
Se3 Sn1 2.6915(4) 16_454
Fe1 N2 1.970(3) .
Fe1 N2 1.970(3) 3_465
Fe1 N2 1.970(3) 2_675
Fe1 N1 1.977(3) 2_675
Fe1 N1 1.977(3) .
Fe1 N1 1.977(3) 3_465
N1 C1 1.314(4) .
N1 C12 1.360(4) .
N2 C10 1.322(4) .
N2 C11 1.360(4) .
C1 C2 1.396(5) .
C1 H1A 0.9300 .
C2 C3 1.372(5) .
C2 H2A 0.9300 .
C3 C4 1.393(5) .
C3 H3A 0.9300 .
C4 C12 1.394(5) .
C4 C5 1.447(5) .
C5 C6 1.348(5) .
C5 H5A 0.9300 .
C6 C7 1.433(5) .
C6 H6A 0.9300 .
C7 C8 1.387(5) .
C7 C11 1.405(5) .
C8 C9 1.354(6) .
C8 H8A 0.9300 .
C9 C10 1.407(5) .
C9 H9A 0.9300 .
C10 H10A 0.9300 .
C11 C12 1.436(4) .
